data_2215600
loop_
_publ_author_name
'Yuan, Guang-Xin'
'Sun, Jing-Bo'
'Zhang, Li-Hua'
'Lu, Gang'

_publ_section_title
;
 2-[(4-Bromophenyl)(4-fluorophenylamino)methyl]cyclohexanone
;
_journal_coeditor_code NC2047
_journal_issue 10
_journal_name_full 'Acta Crystallographica Section E'
_journal_page_first o3960
_journal_page_last o3960
_journal_paper_doi 10.1107/S1600536807036847
_journal_volume 63
_journal_year 2007
_chemical_formula_iupac 'C19 H19 Br F N O'
_chemical_formula_moiety 'C19 H19 Br F N O'
_chemical_formula_sum 'C19 H19 Br F N O'
_chemical_formula_weight 376.26
_chemical_name_systematic
;
2-[(4-Bromophenyl)(4-fluorophenylamino)methyl]cyclohexanone
;
_space_group_IT_number 14
_symmetry_cell_setting monoclinic
_symmetry_space_group_name_Hall '-P 2yn'
_symmetry_space_group_name_H-M 'P 1 21/n 1'
_atom_sites_solution_hydrogens geom
_atom_sites_solution_primary direct
_atom_sites_solution_secondary difmap
_audit_creation_method SHELXL-97
_cell_angle_alpha 90.00
_cell_angle_beta 103.031(2)
_cell_angle_gamma 90.00
_cell_formula_units_Z 4
_cell_length_a 12.6501(14)
_cell_length_b 8.2310(9)
_cell_length_c 17.0111(18)
_cell_measurement_reflns_used 1759
_cell_measurement_temperature 295(2)
_cell_measurement_theta_max 41.145
_cell_measurement_theta_min 4.542
_cell_volume 1725.6(3)
_computing_cell_refinement 'SAINT (Bruker, 1998)'
_computing_data_collection 'SMART (Bruker, 1998)'
_computing_data_reduction SAINT
_computing_molecular_graphics 'SHELXTL (Sheldrick, 1997b)'
_computing_publication_material SHELXTL
_computing_structure_refinement 'SHELXL97 (Sheldrick, 1997a)'
_computing_structure_solution 'SHELXS97 (Sheldrick, 1997a)'
_diffrn_ambient_temperature 295(2)
_diffrn_measured_fraction_theta_full 0.998
_diffrn_measured_fraction_theta_max 0.998
_diffrn_measurement_device_type 'Bruker SMART CCD area-detector'
_diffrn_measurement_method '\f and \w'
_diffrn_radiation_monochromator graphite
_diffrn_radiation_source 'fine-focus sealed tube'
_diffrn_radiation_type MoK\a
_diffrn_radiation_wavelength 0.71073
_diffrn_reflns_av_R_equivalents 0.1204
_diffrn_reflns_av_sigmaI/netI 0.0998
_diffrn_reflns_limit_h_max 15
_diffrn_reflns_limit_h_min -8
_diffrn_reflns_limit_k_max 9
_diffrn_reflns_limit_k_min -9
_diffrn_reflns_limit_l_max 20
_diffrn_reflns_limit_l_min -20
_diffrn_reflns_number 8450
_diffrn_reflns_theta_full 25.09
_diffrn_reflns_theta_max 25.09
_diffrn_reflns_theta_min 1.82
_diffrn_standards_interval_time 0
_diffrn_standards_number 0
_exptl_absorpt_coefficient_mu 2.395
_exptl_absorpt_correction_T_max 0.660
_exptl_absorpt_correction_T_min 0.450
_exptl_absorpt_correction_type multi-scan
_exptl_absorpt_process_details '(SADABS; Sheldrick, 1996)'
_exptl_crystal_colour colorless
_exptl_crystal_density_diffrn 1.448
_exptl_crystal_density_method 'not measured'
_exptl_crystal_description prismatic
_exptl_crystal_F_000 768
_exptl_crystal_size_max 0.369
_exptl_crystal_size_mid 0.308
_exptl_crystal_size_min 0.171
_refine_diff_density_max 0.507
_refine_diff_density_min -0.384
_refine_ls_extinction_method none
_refine_ls_goodness_of_fit_ref 0.821
_refine_ls_hydrogen_treatment constr
_refine_ls_matrix_type full
_refine_ls_number_parameters 208
_refine_ls_number_reflns 3060
_refine_ls_number_restraints 0
_refine_ls_restrained_S_all 0.821
_refine_ls_R_factor_all 0.0841
_refine_ls_R_factor_gt 0.0477
_refine_ls_shift/su_max 0.000
_refine_ls_shift/su_mean 0.000
_refine_ls_structure_factor_coef Fsqd
_refine_ls_weighting_details 'calc w=1/[\s^2^(Fo^2^)+(0.0443P)^2^] where P=(Fo^2^+2Fc^2^)/3'
_refine_ls_weighting_scheme calc
_refine_ls_wR_factor_gt 0.1023
_refine_ls_wR_factor_ref 0.1134
_reflns_number_gt 1669
_reflns_number_total 3060
_reflns_threshold_expression I>2\s(I)
_cod_data_source_file nc2047.cif
_cod_data_source_block I
_cod_depositor_comments
;
The following automatic conversions were performed:
'_symmetry_cell_setting' value 'Monoclinic' changed to 'monoclinic'
according to '/home/saulius/struct/CIF-dictionaries/cif_core.dic'
dictionary named 'cif_core.dic' version 2.4.1 from 2010-06-29.

Automatic conversion script
Id: cif_fix_enum 1527 2010-12-29 10:47:43Z saulius 

The following automatic conversions were performed:

'_symmetry_cell_setting' value 'Monoclinic' changed to 'monoclinic'
according to /home/saulius/struct/CIF-dictionaries/cif_core.dic
dictionary named 'cif_core.dic' version 2.4.1 from 2010-06-29.

Automatic conversion script
Id: cif_fix_values 1715 2011-07-08 13:25:40Z adriana 
;
_cod_original_sg_symbol_H-M 'P 21/n'
_cod_database_code 2215600
_cod_database_fobs_code 2215600

loop_
_symmetry_equiv_pos_as_xyz
'x, y, z'
'-x+1/2, y+1/2, -z+1/2'
'-x, -y, -z'
'x-1/2, -y-1/2, z-1/2'

loop_
_atom_site_type_symbol
_atom_site_label
_atom_site_fract_x
_atom_site_fract_y
_atom_site_fract_z
_atom_site_U_iso_or_equiv
_atom_site_adp_type
_atom_site_calc_flag
_atom_site_refinement_flags
_atom_site_occupancy
Br Br1 0.04416(4) -0.08221(6) 0.22974(3) 0.0824(2) Uani d . 1
F F1 0.4047(2) -0.0544(3) 0.82439(15) 0.1046(10) Uani d . 1
N N1 0.3694(2) 0.3266(4) 0.55354(17) 0.0530(8) Uani d . 1
H H1 0.4227 0.3337 0.5347 0.064 Uiso d R 1
O O1 0.4507(2) 0.7010(3) 0.53240(16) 0.0698(8) Uani d . 1
C C1 0.3566(3) 0.6596(5) 0.5257(2) 0.0497(9) Uani d . 1
C C2 0.2870(3) 0.7350(5) 0.5766(2) 0.0626(11) Uani d . 1
H H2A 0.3290 0.8137 0.6132 0.075 Uiso calc R 1
H H2B 0.2620 0.6518 0.6085 0.075 Uiso calc R 1
C C3 0.1896(3) 0.8187(6) 0.5221(3) 0.0732(12) Uani d . 1
H H3A 0.1414 0.8591 0.5547 0.088 Uiso calc R 1
H H3B 0.2145 0.9108 0.4956 0.088 Uiso calc R 1
C C4 0.1277(3) 0.7028(5) 0.4588(3) 0.0693(12) Uani d . 1
H H4A 0.0967 0.6162 0.4851 0.083 Uiso calc R 1
H H4B 0.0687 0.7605 0.4236 0.083 Uiso calc R 1
C C5 0.2005(3) 0.6311(5) 0.4095(2) 0.0630(11) Uani d . 1
H H5A 0.2255 0.7171 0.3791 0.076 Uiso calc R 1
H H5B 0.1592 0.5547 0.3711 0.076 Uiso calc R 1
C C6 0.3002(3) 0.5429(4) 0.4614(2) 0.0480(9) Uani d . 1
H H6 0.3501 0.5158 0.4269 0.058 Uiso calc R 1
C C7 0.2709(3) 0.3845(4) 0.5007(2) 0.0470(9) Uani d . 1
H H7 0.2194 0.4120 0.5339 0.056 Uiso calc R 1
C C8 0.2161(3) 0.2645(4) 0.4365(2) 0.0477(9) Uani d . 1
C C9 0.2742(3) 0.1833(5) 0.3891(2) 0.0598(11) Uani d . 1
H H9 0.3489 0.1980 0.3986 0.072 Uiso calc R 1
C C10 0.2239(3) 0.0810(5) 0.3282(2) 0.0630(11) Uani d . 1
H H10 0.2642 0.0292 0.2961 0.076 Uiso calc R 1
C C11 0.1146(3) 0.0558(5) 0.3149(2) 0.0566(10) Uani d . 1
C C12 0.0553(3) 0.1319(5) 0.3614(2) 0.0636(11) Uani d . 1
H H12 -0.0192 0.1156 0.3519 0.076 Uiso calc R 1
C C13 0.1063(3) 0.2331(5) 0.4227(2) 0.0598(11) Uani d . 1
H H13 0.0658 0.2816 0.4557 0.072 Uiso calc R 1
C C14 0.3719(3) 0.2214(4) 0.6170(2) 0.0466(9) Uani d . 1
C C15 0.2835(3) 0.1887(5) 0.6498(2) 0.0568(10) Uani d . 1
H H15 0.2157 0.2295 0.6247 0.068 Uiso calc R 1
C C16 0.2939(3) 0.0961(5) 0.7196(2) 0.0657(11) Uani d . 1
H H16 0.2345 0.0783 0.7422 0.079 Uiso calc R 1
C C17 0.3928(4) 0.0321(5) 0.7540(2) 0.0668(12) Uani d . 1
C C18 0.4799(3) 0.0540(5) 0.7218(3) 0.0689(12) Uani d . 1
H H18 0.5463 0.0074 0.7458 0.083 Uiso calc R 1
C C19 0.4693(3) 0.1465(5) 0.6528(2) 0.0621(11) Uani d . 1
H H19 0.5288 0.1591 0.6297 0.074 Uiso calc R 1

loop_
_atom_site_aniso_label
_atom_site_aniso_U_11
_atom_site_aniso_U_22
_atom_site_aniso_U_33
_atom_site_aniso_U_12
_atom_site_aniso_U_13
_atom_site_aniso_U_23
Br1 0.0878(4) 0.0778(4) 0.0732(4) -0.0049(3) 0.0003(3) -0.0205(2)
F1 0.1045(19) 0.124(2) 0.0783(18) -0.0166(17) 0.0050(15) 0.0468(17)
N1 0.0448(17) 0.063(2) 0.0512(18) 0.0024(16) 0.0108(15) 0.0142(17)
O1 0.0537(17) 0.077(2) 0.0808(19) -0.0162(15) 0.0184(15) -0.0109(16)
C1 0.053(2) 0.053(2) 0.042(2) 0.000(2) 0.0104(19) 0.0009(18)
C2 0.070(3) 0.062(3) 0.058(2) -0.009(2) 0.020(2) -0.015(2)
C3 0.061(3) 0.062(3) 0.102(3) 0.005(2) 0.028(3) -0.008(3)
C4 0.054(2) 0.062(3) 0.085(3) 0.006(2) 0.003(2) 0.006(2)
C5 0.073(3) 0.056(3) 0.051(2) -0.007(2) -0.003(2) 0.002(2)
C6 0.052(2) 0.046(2) 0.048(2) -0.0002(18) 0.0161(18) 0.0005(18)
C7 0.045(2) 0.050(2) 0.046(2) 0.0038(18) 0.0112(18) 0.0047(18)
C8 0.043(2) 0.042(2) 0.058(2) 0.0014(18) 0.0113(19) 0.0044(18)
C9 0.044(2) 0.068(3) 0.071(3) -0.006(2) 0.020(2) -0.010(2)
C10 0.062(3) 0.062(3) 0.070(3) -0.001(2) 0.025(2) -0.011(2)
C11 0.059(3) 0.054(3) 0.054(2) 0.000(2) 0.008(2) 0.0022(19)
C12 0.040(2) 0.069(3) 0.079(3) 0.002(2) 0.008(2) -0.008(2)
C13 0.047(2) 0.064(3) 0.071(3) 0.004(2) 0.018(2) -0.011(2)
C14 0.046(2) 0.045(2) 0.049(2) -0.0001(18) 0.0097(19) -0.0003(18)
C15 0.053(2) 0.066(3) 0.052(2) 0.006(2) 0.013(2) 0.002(2)
C16 0.069(3) 0.077(3) 0.055(2) -0.005(2) 0.023(2) 0.005(2)
C17 0.086(3) 0.062(3) 0.046(2) -0.010(3) 0.001(2) 0.011(2)
C18 0.056(3) 0.074(3) 0.072(3) 0.001(2) 0.006(2) 0.024(2)
C19 0.050(2) 0.072(3) 0.065(3) 0.002(2) 0.016(2) 0.012(2)

loop_
_atom_type_symbol
_atom_type_description
_atom_type_scat_dispersion_real
_atom_type_scat_dispersion_imag
_atom_type_scat_source
C C 0.0033 0.0016 'International Tables Vol C Tables 4.2.6.8 and 6.1.1.4'
H H 0.0000 0.0000 'International Tables Vol C Tables 4.2.6.8 and 6.1.1.4'
N N 0.0061 0.0033 'International Tables Vol C Tables 4.2.6.8 and 6.1.1.4'
O O 0.0106 0.0060 'International Tables Vol C Tables 4.2.6.8 and 6.1.1.4'
F F 0.0171 0.0103 'International Tables Vol C Tables 4.2.6.8 and 6.1.1.4'
Br Br -0.2901 2.4595 'International Tables Vol C Tables 4.2.6.8 and 6.1.1.4'

loop_
_geom_angle_atom_site_label_1
_geom_angle_atom_site_label_2
_geom_angle_atom_site_label_3
_geom_angle
C14 N1 C7 124.0(3)
C14 N1 H1 118.7
C7 N1 H1 114.1
O1 C1 C2 121.2(3)
O1 C1 C6 122.5(3)
C2 C1 C6 116.0(3)
C1 C2 C3 109.5(3)
C1 C2 H2A 109.8
C3 C2 H2A 109.8
C1 C2 H2B 109.8
C3 C2 H2B 109.8
H2A C2 H2B 108.2
C4 C3 C2 111.3(3)
C4 C3 H3A 109.4
C2 C3 H3A 109.4
C4 C3 H3B 109.4
C2 C3 H3B 109.4
H3A C3 H3B 108.0
C5 C4 C3 111.2(3)
C5 C4 H4A 109.4
C3 C4 H4A 109.4
C5 C4 H4B 109.4
C3 C4 H4B 109.4
H4A C4 H4B 108.0
C4 C5 C6 112.9(3)
C4 C5 H5A 109.0
C6 C5 H5A 109.0
C4 C5 H5B 109.0
C6 C5 H5B 109.0
H5A C5 H5B 107.8
C1 C6 C7 110.1(3)
C1 C6 C5 107.8(3)
C7 C6 C5 113.5(3)
C1 C6 H6 108.4
C7 C6 H6 108.4
C5 C6 H6 108.4
N1 C7 C8 115.0(3)
N1 C7 C6 106.9(3)
C8 C7 C6 110.7(3)
N1 C7 H7 108.0
C8 C7 H7 108.0
C6 C7 H7 108.0
C13 C8 C9 117.3(3)
C13 C8 C7 121.5(3)
C9 C8 C7 121.2(3)
C10 C9 C8 121.3(3)
C10 C9 H9 119.3
C8 C9 H9 119.3
C11 C10 C9 119.8(4)
C11 C10 H10 120.1
C9 C10 H10 120.1
C12 C11 C10 120.3(4)
C12 C11 Br1 119.6(3)
C10 C11 Br1 120.0(3)
C11 C12 C13 119.6(4)
C11 C12 H12 120.2
C13 C12 H12 120.2
C12 C13 C8 121.6(4)
C12 C13 H13 119.2
C8 C13 H13 119.2
N1 C14 C15 124.0(3)
N1 C14 C19 118.9(3)
C15 C14 C19 117.0(3)
C14 C15 C16 121.4(4)
C14 C15 H15 119.3
C16 C15 H15 119.3
C17 C16 C15 118.7(4)
C17 C16 H16 120.7
C15 C16 H16 120.7
C18 C17 C16 121.9(4)
C18 C17 F1 119.1(4)
C16 C17 F1 119.0(4)
C17 C18 C19 119.2(4)
C17 C18 H18 120.4
C19 C18 H18 120.4
C18 C19 C14 121.6(4)
C18 C19 H19 119.2
C14 C19 H19 119.2

loop_
_geom_bond_atom_site_label_1
_geom_bond_atom_site_label_2
_geom_bond_distance
Br1 C11 1.898(4)
F1 C17 1.371(4)
N1 C14 1.378(4)
N1 C7 1.444(4)
N1 H1 0.8111
O1 C1 1.218(4)
C1 C2 1.501(5)
C1 C6 1.509(5)
C2 C3 1.529(5)
C2 H2A 0.9700
C2 H2B 0.9700
C3 C4 1.517(5)
C3 H3A 0.9700
C3 H3B 0.9700
C4 C5 1.499(5)
C4 H4A 0.9700
C4 H4B 0.9700
C5 C6 1.548(5)
C5 H5A 0.9700
C5 H5B 0.9700
C6 C7 1.547(5)
C6 H6 0.9800
C7 C8 1.519(5)
C7 H7 0.9800
C8 C13 1.379(5)
C8 C9 1.380(5)
C9 C10 1.375(5)
C9 H9 0.9300
C10 C11 1.366(5)
C10 H10 0.9300
C11 C12 1.359(5)
C12 C13 1.377(5)
C12 H12 0.9300
C13 H13 0.9300
C14 C15 1.385(5)
C14 C19 1.389(5)
C15 C16 1.391(5)
C15 H15 0.9300
C16 C17 1.363(6)
C16 H16 0.9300
C17 C18 1.349(6)
C18 C19 1.380(5)
C18 H18 0.9300
C19 H19 0.9300

loop_
_geom_hbond_atom_site_label_D
_geom_hbond_atom_site_label_H
_geom_hbond_atom_site_label_A
_geom_hbond_site_symmetry_A
_geom_hbond_distance_DH
_geom_hbond_distance_HA
_geom_hbond_distance_DA
_geom_hbond_angle_DHA
N1 H1 O1 3_666 0.81 2.19 2.978(4) 165.7

loop_
_geom_torsion_atom_site_label_1
_geom_torsion_atom_site_label_2
_geom_torsion_atom_site_label_3
_geom_torsion_atom_site_label_4
_geom_torsion
O1 C1 C2 C3 119.2(4)
C6 C1 C2 C3 -55.2(4)
C1 C2 C3 C4 54.1(4)
C2 C3 C4 C5 -56.3(4)
C3 C4 C5 C6 56.5(4)
O1 C1 C6 C7 115.0(4)
C2 C1 C6 C7 -70.6(4)
O1 C1 C6 C5 -120.7(4)
C2 C1 C6 C5 53.7(4)
C4 C5 C6 C1 -53.2(4)
C4 C5 C6 C7 69.1(4)
C14 N1 C7 C8 -78.0(4)
C14 N1 C7 C6 158.8(3)
C1 C6 C7 N1 -52.9(4)
C5 C6 C7 N1 -173.9(3)
C1 C6 C7 C8 -178.8(3)
C5 C6 C7 C8 60.2(4)
N1 C7 C8 C13 132.0(4)
C6 C7 C8 C13 -106.8(4)
N1 C7 C8 C9 -48.4(5)
C6 C7 C8 C9 72.8(4)
C13 C8 C9 C10 3.0(6)
C7 C8 C9 C10 -176.5(3)
C8 C9 C10 C11 -1.5(6)
C9 C10 C11 C12 0.3(6)
C9 C10 C11 Br1 178.9(3)
C10 C11 C12 C13 -0.8(6)
Br1 C11 C12 C13 -179.4(3)
C11 C12 C13 C8 2.4(6)
C9 C8 C13 C12 -3.5(6)
C7 C8 C13 C12 176.1(3)
C7 N1 C14 C15 -16.0(5)
C7 N1 C14 C19 166.3(3)
N1 C14 C15 C16 -172.5(3)
C19 C14 C15 C16 5.3(6)
C14 C15 C16 C17 -2.4(6)
C15 C16 C17 C18 -1.0(6)
C15 C16 C17 F1 177.7(3)
C16 C17 C18 C19 1.2(7)
F1 C17 C18 C19 -177.4(4)
C17 C18 C19 C14 1.9(7)
N1 C14 C19 C18 172.9(4)
C15 C14 C19 C18 -5.0(6)
